data_4516972
loop_
_publ_author_name
'Kim, Taemin'
'Hong, Jong-In'

_publ_section_title
;
 Photoluminescence and Electrochemiluminescence Dual-Signaling Sensors for
 Selective Detection of Cysteine Based on Iridium(III) Complexes.
;
_journal_issue 7
_journal_name_full 'ACS omega'
_journal_page_first 12616
_journal_page_last 12625
_journal_paper_doi 10.1021/acsomega.9b01501
_journal_volume 4
_journal_year 2019
_chemical_formula_moiety 'C33 H27 Ir N2 O6'
_chemical_formula_sum 'C33 H27 Ir N2 O6'
_chemical_formula_weight 739.76
_space_group_crystal_system monoclinic
_space_group_IT_number 15
_space_group_name_Hall '-C 2yc'
_space_group_name_H-M_alt 'C 1 2/c 1'
_atom_sites_solution_hydrogens mixed
_atom_sites_solution_primary iterative
_audit_creation_date 2017-09-29
_audit_creation_method
;
Olex2 1.2
(compiled 2017.08.10 svn.r3458 for OlexSys, GUI svn.r5381)
;
_cell_angle_alpha 90
_cell_angle_beta 90.6397(5)
_cell_angle_gamma 90
_cell_formula_units_Z 4
_cell_length_a 11.88223(7)
_cell_length_b 15.04355(10)
_cell_length_c 15.39444(8)
_cell_measurement_reflns_used 21154
_cell_measurement_temperature 99.9(9)
_cell_measurement_theta_max 76.1370
_cell_measurement_theta_min 4.7330
_cell_volume 2751.60(3)
_computing_cell_refinement 'CrysAlisPro 1.171.38.44a (Rigaku OD, 2015)'
_computing_data_collection 'CrysAlisPro 1.171.38.44a (Rigaku OD, 2015)'
_computing_data_reduction 'CrysAlisPro 1.171.38.44a (Rigaku OD, 2015)'
_computing_molecular_graphics 'Olex2 (Dolomanov et al., 2009)'
_computing_publication_material 'Olex2 (Dolomanov et al., 2009)'
_computing_structure_refinement 'ShelXL (Sheldrick, 2015)'
_computing_structure_solution 'olex2.solve (Bourhis et al., 2015)'
_diffrn_ambient_environment N~2~
_diffrn_ambient_temperature 99.9(9)
_diffrn_detector 'CCD plate'
_diffrn_detector_area_resol_mean 5.2262
_diffrn_detector_type AtlasS2
_diffrn_measured_fraction_theta_full 1.000
_diffrn_measured_fraction_theta_max 0.995
_diffrn_measurement_details
;
List of Runs (angles in degrees, time in seconds):

  # Type    Start    End  Width  t~exp~   \w     \q     \k     \f   Frames
--------------------------------------------------------------------------
  1  \w      1.00  32.00   1.00    6.34    --   41.49 -99.00-180.00   31
  2  \w    -35.00  74.00   1.00    6.34    --   41.49 -77.00-180.00  109
  3  \w     13.00  82.00   1.00    6.34    --   41.49 -99.00 -30.00   69
  4  \w     37.00  77.00   1.00    4.13    --  112.00 -77.00-120.00   40
  5  \w     41.00  73.00   1.00    4.13    --  112.00 -94.00-120.00   32
  6  \w    101.00 136.00   1.00    4.13    --  112.00 -77.00-120.00   35
  7  \w    100.00 129.00   1.00    4.13    --  112.00 111.00 150.00   29
  8  \w     29.00  83.00   1.00    4.13    --  112.00 -94.00 150.00   54
  9  \w     64.00 129.00   1.00    4.13    --  112.00 -45.00  90.00   65
 10  \w    131.00 157.00   1.00    4.13    --  112.00 111.00 150.00   26
 11  \w    141.00 166.00   1.00    4.13    --  112.00   0.00  30.00   25
 12  \w     81.00 108.00   1.00    4.13    --  112.00 -94.00-120.00   27
 13  \w    112.00 177.00   1.00    4.13    --  112.00  81.00 129.00   65
 14  \w    100.00 172.00   1.00    4.13    --  112.00 111.00-180.00   72
 15  \w     27.00 109.00   1.00    4.13    --  112.00   0.00  30.00   82
 16  \w   -118.00  33.00   1.00    6.34    --  -41.49   0.00  60.00  151
 17  \w    -43.00 -13.00   1.00    6.34    --  -41.49 -57.00 -60.00   30
 18  \w     24.00  89.00   1.00    6.34    --   41.49-125.00 120.00   65
 19  \w     17.00  67.00   1.00    6.34    --   41.49  38.00   0.00   50
 20  \w      6.00  34.00   1.00    6.34    --   42.00  87.00  50.73   28
 21  \w      5.00  32.00   1.00    6.34    --   42.00  89.00-176.89   27
 22  \w      6.00  34.00   1.00    6.34    --   42.00  87.00 -47.04   28
 23  \w     12.00  37.00   1.00    6.34    --   46.00  83.00  13.47   25
 24  \w     16.00  41.00   1.00    6.34    --   50.00  82.00-107.56   25
 25  \w     20.00  45.00   1.00    6.34    --   54.00  81.00  -1.79   25
 26  \w     20.00  45.00   1.00    6.34    --   54.00  81.00 170.67   25
 27  \w     28.00 134.00   1.00    6.34    --   58.00  77.00-158.31  106
 28  \w     33.00 113.00   1.00    6.34    --   62.00  75.00  37.47   80
 29  \w     29.00  69.00   1.00    6.34    --   62.00  77.00 104.56   40
 30  \w     34.00  76.00   1.00    6.34    --   66.00  76.00 -63.98   42
 31  \w     91.00 121.00   1.00    6.34    --   66.00  76.00-105.75   30
 32  \w     35.00  62.00   1.00    6.34    --   66.00  76.00-105.75   27
 33  \w     37.00  74.00   1.00    6.34    --   66.00  61.00  99.11   37
 34  \w     37.00  74.00   1.00    6.34    --   70.00  77.00 -90.28   37
 35  \w     38.00 102.00   1.00    6.34    --   70.00  76.00  -7.85   64
 36  \w     38.00  70.00   1.00    6.34    --   70.00  76.00 150.81   32
 37  \w    125.00 178.00   1.00    4.13    --  112.00  77.00-150.00   53
 38  \w     80.00 128.00   1.00    4.13    --  112.00  77.00-120.00   48
 39  \w     79.00 122.00   1.00    4.13    --  112.00  77.00-150.00   43
 40  \w    117.00 163.00   1.00    4.13    --  112.00  61.00  30.00   46
 41  \w     85.00 112.00   1.00    4.13    --  112.00  61.00-150.00   27
 42  \w     86.00 118.00   1.00    4.13    --  112.00  61.00 120.00   32
 43  \w    150.00 178.00   1.00    4.13    --  112.00  77.00-120.00   28
 44  \w     84.00 114.00   1.00    4.13    --  112.00  61.00  30.00   30
 45  \w     79.00 176.00   1.00    4.13    --  112.00  77.00  90.00   97
 46  \w     83.00 115.00   1.00    4.13    --  112.00  61.00 -60.00   32
 47  \w     80.00 160.00   1.00    4.13    --  112.00  77.00 -30.00   80
 48  \w     84.00 111.00   1.00    4.13    --  112.00  61.00 -90.00   27
 49  \w    143.00 169.00   1.00    4.13    --  112.00  61.00-180.00   26
 50  \w     83.00 119.00   1.00    4.13    --  112.00  61.00-180.00   36
 51  \w    139.00 172.00   1.00    4.13    --  112.00  77.00   0.00   33
 52  \w     59.00 115.00   1.00    4.13    --  112.00-111.00 120.00   56
 53  \w     79.00 110.00   1.00    4.13    --  112.00  77.00-180.00   31
 54  \w     79.00 110.00   1.00    4.13    --  112.00  77.00 -90.00   31
 55  \w    131.00 170.00   1.00    4.13    --  112.00  77.00 120.00   39
 56  \w     79.00 108.00   1.00    4.13    --  112.00  77.00  30.00   29
 57  \w     79.00 119.00   1.00    4.13    --  112.00  77.00   0.00   40
 58  \w     79.00 130.00   1.00    4.13    --  112.00  77.00 150.00   51
 59  \w     79.00 124.00   1.00    4.13    --  112.00  77.00 120.00   45
 60  \w     79.00 120.00   1.00    4.13    --  112.00  77.00 -60.00   41
 61  \w    134.00 168.00   1.00    4.13    --  112.00  77.00 -60.00   34
 62  \w     79.00 158.00   1.00    4.13    --  112.00  77.00  60.00   79
 63  \w     67.00 110.00   1.00    4.13    --  112.00-111.00-120.00   43
 64  \w     37.00  80.00   1.00    4.13    --  112.00-111.00 -60.00   43
 65  \w     83.00 116.00   1.00    4.13    --  112.00-111.00 -60.00   33
 66  \w     83.00 141.00   1.00    4.13    --  112.00  61.00   0.00   58
 67  \w     83.00 112.00   1.00    4.13    --  112.00  61.00 150.00   29
 68  \w     84.00 131.00   1.00    4.13    --  112.00  61.00  60.00   47
 69  \w     29.00 100.00   1.00    4.13    --  112.00 -94.00  30.00   71
 70  \w     91.00 116.00   1.00    4.13    --  112.00-111.00 -30.00   25
 71  \w     83.00 109.00   1.00    4.13    --  112.00  61.00 -30.00   26
 72  \w     38.00  79.00   1.00    4.13    --  112.00-111.00 -30.00   41
;
_diffrn_measurement_device 'four-circle diffractometer'
_diffrn_measurement_device_type 'SuperNova, Dual, Cu at zero, AtlasS2'
_diffrn_measurement_method '\w scans'
_diffrn_orient_matrix_type 'CrysAlisPro convention (1999,Acta A55,543-557)'
_diffrn_orient_matrix_UB_11 -0.0414208000
_diffrn_orient_matrix_UB_12 -0.0423136000
_diffrn_orient_matrix_UB_13 -0.0857201000
_diffrn_orient_matrix_UB_21 -0.1038406000
_diffrn_orient_matrix_UB_22 0.0613509000
_diffrn_orient_matrix_UB_23 0.0000560000
_diffrn_orient_matrix_UB_31 0.0656588000
_diffrn_orient_matrix_UB_32 0.0702223000
_diffrn_orient_matrix_UB_33 -0.0516804000
_diffrn_radiation_monochromator mirror
_diffrn_radiation_probe x-ray
_diffrn_radiation_type CuK\a
_diffrn_radiation_wavelength 1.54184
_diffrn_reflns_av_R_equivalents 0.0242
_diffrn_reflns_av_unetI/netI 0.0108
_diffrn_reflns_Laue_measured_fraction_full 1.000
_diffrn_reflns_Laue_measured_fraction_max 0.995
_diffrn_reflns_limit_h_max 14
_diffrn_reflns_limit_h_min -14
_diffrn_reflns_limit_k_max 18
_diffrn_reflns_limit_k_min -18
_diffrn_reflns_limit_l_max 19
_diffrn_reflns_limit_l_min -19
_diffrn_reflns_number 27302
_diffrn_reflns_point_group_measured_fraction_full 1.000
_diffrn_reflns_point_group_measured_fraction_max 0.995
_diffrn_reflns_theta_full 67.684
_diffrn_reflns_theta_max 76.579
_diffrn_reflns_theta_min 4.743
_diffrn_source 'micro-focus sealed X-ray tube'
_diffrn_source_type 'SuperNova (Cu) X-ray Source'
_exptl_absorpt_coefficient_mu 9.820
_exptl_absorpt_correction_T_max 1.00000
_exptl_absorpt_correction_T_min 0.60612
_exptl_absorpt_correction_type multi-scan
_exptl_absorpt_process_details
;
CrysAlisPro 1.171.38.44a (Rigaku Oxford Diffraction, 2015)
Empirical absorption correction using spherical harmonics,
 implemented in SCALE3 ABSPACK scaling algorithm.
;
_exptl_crystal_colour 'clear light yellow'
_exptl_crystal_colour_lustre clear
_exptl_crystal_colour_modifier light
_exptl_crystal_colour_primary yellow
_exptl_crystal_density_diffrn 1.786
_exptl_crystal_description block
_exptl_crystal_F_000 1456
_exptl_crystal_size_max 0.12
_exptl_crystal_size_mid 0.04
_exptl_crystal_size_min 0.04
_refine_diff_density_max 0.486
_refine_diff_density_min -0.717
_refine_diff_density_rms 0.071
_refine_ls_extinction_method none
_refine_ls_goodness_of_fit_ref 1.089
_refine_ls_hydrogen_treatment mixed
_refine_ls_matrix_type full
_refine_ls_number_parameters 233
_refine_ls_number_reflns 2877
_refine_ls_number_restraints 0
_refine_ls_restrained_S_all 1.089
_refine_ls_R_factor_all 0.0153
_refine_ls_R_factor_gt 0.0150
_refine_ls_shift/su_max 0.001
_refine_ls_shift/su_mean 0.000
_refine_ls_structure_factor_coef Fsqd
_refine_ls_weighting_details 'w=1/[\s^2^(Fo^2^)+(0.0209P)^2^+5.7056P] where P=(Fo^2^+2Fc^2^)/3'
_refine_ls_weighting_scheme calc
_refine_ls_wR_factor_gt 0.0384
_refine_ls_wR_factor_ref 0.0385
_reflns_Friedel_coverage 0.000
_reflns_number_gt 2844
_reflns_number_total 2877
_reflns_threshold_expression 'I > 2\s(I)'
_cod_data_source_file ao9b01501_si_002.cif
_cod_data_source_block ir(appy)2acac
_cod_database_code 4516972
_shelx_shelxl_version_number 2016/6
_chemical_oxdiff_formula C33H27IrN2O6
_shelx_space_group_comment
;
The symmetry employed for this shelxl refinement is uniquely defined
by the following loop, which should always be used as a source of
symmetry information in preference to the above space-group names.
They are only intended as comments.
;
_reflns_odcompleteness_completeness 100.00
_reflns_odcompleteness_iscentric 1
_reflns_odcompleteness_theta 74.33
_olex2_refinement_description
;
1. Fixed Uiso
 At 1.2 times of:
  All C(H) groups, All C(H,H) groups
2.a Aromatic/amide H refined with riding coordinates:
 C1BA(H1BA)
2.b X=CH2 refined with riding coordinates:
 C6(H6A,H6B)
;
_olex2_submission_special_instructions 'No special instructions were received'
_oxdiff_exptl_absorpt_empirical_details
;
Empirical correction (ABSPACK) includes:
- Absorption correction using spherical harmonics
- Frame scaling
;
_oxdiff_exptl_absorpt_empirical_full_max 1.758
_oxdiff_exptl_absorpt_empirical_full_min 0.690

loop_
_space_group_symop_operation_xyz
'x, y, z'
'-x, y, -z+1/2'
'x+1/2, y+1/2, z'
'-x+1/2, y+1/2, -z+1/2'
'-x, -y, -z'
'x, -y, z-1/2'
'-x+1/2, -y+1/2, -z'
'x+1/2, -y+1/2, z-1/2'

loop_
_atom_site_label
_atom_site_type_symbol
_atom_site_fract_x
_atom_site_fract_y
_atom_site_fract_z
_atom_site_U_iso_or_equiv
_atom_site_adp_type
_atom_site_occupancy
_atom_site_site_symmetry_order
_atom_site_calc_flag
_atom_site_refinement_flags_posn
_atom_site_refinement_flags_adp
_atom_site_refinement_flags_occupancy
Ir0A Ir 0.500000 0.45821(2) 0.250000 0.01244(5) Uani 1 2 d S T P
O O 0.09534(12) 0.38285(10) 0.38125(10) 0.0225(3) Uani 1 1 d . . .
O0AA O -0.00952(14) 0.50775(12) 0.37813(13) 0.0363(4) Uani 1 1 d . . .
O1AA O 0.42110(12) 0.35519(9) 0.17260(9) 0.0177(3) Uani 1 1 d . . .
N2AA N 0.37478(15) 0.46568(10) 0.33908(11) 0.0150(3) Uani 1 1 d . . .
C C 0.49935(16) 0.57153(13) 0.40109(12) 0.0161(4) Uani 1 1 d . . .
C0AA C 0.56548(17) 0.55156(13) 0.32792(13) 0.0151(4) Uani 1 1 d . . .
C1 C 0.39196(17) 0.52422(13) 0.40568(12) 0.0161(4) Uani 1 1 d . . .
C1BA C -0.10009(19) 0.36882(18) 0.35614(14) 0.0306(5) Uani 1 1 d . . .
H1BA H -0.172124 0.392487 0.360392 0.037 Uiso 1 1 calc R . .
C2 C 0.500000 0.2317(2) 0.250000 0.0255(6) Uani 1 2 d S T P
H2 H 0.500000 0.166(3) 0.250000 0.030(10) Uiso 1 2 d S T P
C2BA C 0.27718(16) 0.42080(13) 0.33303(12) 0.0163(4) Uani 1 1 d . . .
H2BA H 0.267(2) 0.3835(17) 0.2884(16) 0.015(6) Uiso 1 1 d . . .
C3 C 0.43816(17) 0.27228(14) 0.18298(13) 0.0200(4) Uani 1 1 d . . .
C3AA C 0.31029(19) 0.53520(13) 0.46902(14) 0.0191(4) Uani 1 1 d . . .
H3AA H 0.325(2) 0.5751(19) 0.5172(17) 0.024(6) Uiso 1 1 d . . .
C4 C 0.63499(18) 0.67849(14) 0.45308(14) 0.0218(4) Uani 1 1 d . . .
H4 H 0.657(2) 0.7211(19) 0.4936(18) 0.029(7) Uiso 1 1 d . . .
C4AA C -0.00342(18) 0.42871(17) 0.37273(14) 0.0242(4) Uani 1 1 d . . .
C5 C 0.20997(18) 0.48902(15) 0.46315(13) 0.0205(4) Uani 1 1 d . . .
H5 H 0.158(2) 0.4943(18) 0.5054(16) 0.019(6) Uiso 1 1 d . . .
C5AA C 0.53402(17) 0.63374(14) 0.46340(13) 0.0192(4) Uani 1 1 d . . .
H5AA H 0.490(2) 0.6437(17) 0.5142(17) 0.024(6) Uiso 1 1 d . . .
C6 C -0.0907(2) 0.28486(19) 0.33592(16) 0.0350(6) Uani 1 1 d . . .
H6A H -0.019841 0.259202 0.331165 0.042 Uiso 1 1 calc R . .
H6B H -0.154903 0.250735 0.326279 0.042 Uiso 1 1 calc R . .
C6AA C 0.3857(2) 0.21280(16) 0.11469(16) 0.0288(5) Uani 1 1 d . . .
H6AA H 0.447(3) 0.197(2) 0.075(2) 0.049(9) Uiso 1 1 d . . .
H6AB H 0.327(2) 0.2423(19) 0.0808(18) 0.029(7) Uiso 1 1 d . . .
H6AC H 0.355(3) 0.165(2) 0.141(2) 0.045(9) Uiso 1 1 d . . .
C7AA C 0.66753(17) 0.59754(14) 0.31980(13) 0.0184(4) Uani 1 1 d . . .
H7AA H 0.715(2) 0.5878(16) 0.2740(16) 0.016(6) Uiso 1 1 d . . .
C8AA C 0.19329(17) 0.43278(14) 0.39267(13) 0.0186(4) Uani 1 1 d . . .
C9AA C 0.70140(18) 0.66050(15) 0.38123(14) 0.0222(4) Uani 1 1 d . . .
H9AA H 0.770(2) 0.6888(18) 0.3739(17) 0.026(7) Uiso 1 1 d . . .

loop_
_atom_site_aniso_label
_atom_site_aniso_U_11
_atom_site_aniso_U_22
_atom_site_aniso_U_33
_atom_site_aniso_U_23
_atom_site_aniso_U_13
_atom_site_aniso_U_12
Ir0A 0.01530(7) 0.01217(7) 0.00985(6) 0.000 -0.00068(4) 0.000
O 0.0182(7) 0.0219(7) 0.0274(8) -0.0010(6) 0.0020(6) -0.0037(6)
O0AA 0.0247(8) 0.0299(10) 0.0541(11) 0.0007(8) -0.0037(8) 0.0026(7)
O1AA 0.0225(7) 0.0154(7) 0.0152(6) -0.0026(5) -0.0003(5) -0.0019(5)
N2AA 0.0169(8) 0.0155(8) 0.0126(8) 0.0005(6) -0.0001(6) 0.0010(6)
C 0.0189(9) 0.0147(9) 0.0148(9) 0.0011(7) -0.0030(7) 0.0001(7)
C0AA 0.0198(9) 0.0144(9) 0.0111(9) 0.0011(7) -0.0047(7) 0.0011(7)
C1 0.0202(10) 0.0160(9) 0.0120(9) 0.0003(7) -0.0023(7) 0.0007(7)
C1BA 0.0204(10) 0.0483(15) 0.0231(11) -0.0067(10) 0.0004(8) -0.0040(10)
C2 0.0320(16) 0.0164(14) 0.0281(16) 0.000 -0.0009(13) 0.000
C2BA 0.0186(9) 0.0154(9) 0.0148(9) -0.0006(7) -0.0014(7) -0.0016(7)
C3 0.0234(10) 0.0170(10) 0.0197(9) -0.0032(8) 0.0042(8) -0.0039(8)
C3AA 0.0229(10) 0.0185(10) 0.0159(10) -0.0015(7) -0.0007(8) 0.0007(7)
C4 0.0257(10) 0.0196(10) 0.0200(10) -0.0038(8) -0.0068(8) -0.0036(8)
C4AA 0.0191(10) 0.0332(12) 0.0205(10) -0.0016(9) 0.0025(8) -0.0003(9)
C5 0.0200(9) 0.0235(10) 0.0180(10) 0.0001(8) 0.0040(8) 0.0019(8)
C5AA 0.0234(10) 0.0190(10) 0.0152(9) -0.0018(7) -0.0019(8) 0.0011(8)
C6 0.0317(12) 0.0439(15) 0.0292(12) 0.0044(11) -0.0064(9) -0.0144(11)
C6AA 0.0376(13) 0.0202(11) 0.0287(12) -0.0056(9) -0.0022(10) -0.0062(10)
C7AA 0.0206(9) 0.0193(10) 0.0152(9) 0.0009(7) -0.0012(7) -0.0033(8)
C8AA 0.0172(9) 0.0170(9) 0.0216(10) 0.0021(8) -0.0012(7) -0.0013(8)
C9AA 0.0218(10) 0.0228(11) 0.0218(10) 0.0014(8) -0.0037(8) -0.0051(8)

loop_
_atom_type_symbol
_atom_type_description
_atom_type_scat_dispersion_real
_atom_type_scat_dispersion_imag
_atom_type_scat_source
C C 0.0181 0.0091 'International Tables Vol C Tables 4.2.6.8 and 6.1.1.4'
H H 0.0000 0.0000 'International Tables Vol C Tables 4.2.6.8 and 6.1.1.4'
Ir Ir -4.7710 6.5667 'International Tables Vol C Tables 4.2.6.8 and 6.1.1.4'
N N 0.0311 0.0180 'International Tables Vol C Tables 4.2.6.8 and 6.1.1.4'
O O 0.0492 0.0322 'International Tables Vol C Tables 4.2.6.8 and 6.1.1.4'

loop_
_geom_angle_atom_site_label_1
_geom_angle_atom_site_label_2
_geom_angle_atom_site_label_3
_geom_angle
_geom_angle_site_symmetry_1
_geom_angle_site_symmetry_3
O1AA Ir0A O1AA 88.43(7) . 2_655
N2AA Ir0A O1AA 95.46(6) . .
N2AA Ir0A O1AA 89.08(6) 2_655 .
N2AA Ir0A O1AA 95.46(6) 2_655 2_655
N2AA Ir0A O1AA 89.08(6) . 2_655
N2AA Ir0A N2AA 173.67(9) . 2_655
C0AA Ir0A O1AA 176.11(7) . .
C0AA Ir0A O1AA 90.54(7) . 2_655
C0AA Ir0A O1AA 176.11(7) 2_655 2_655
C0AA Ir0A O1AA 90.54(7) 2_655 .
C0AA Ir0A N2AA 80.77(8) 2_655 2_655
C0AA Ir0A N2AA 94.75(8) . 2_655
C0AA Ir0A N2AA 80.77(8) . .
C0AA Ir0A N2AA 94.75(8) 2_655 .
C0AA Ir0A C0AA 90.73(11) . 2_655
C4AA O C8AA 117.05(17) . .
C3 O1AA Ir0A 124.43(13) . .
C1 N2AA Ir0A 115.90(13) . .
C2BA N2AA Ir0A 124.16(13) . .
C2BA N2AA C1 119.85(17) . .
C0AA C C1 115.35(17) . .
C5AA C C0AA 121.78(18) . .
C5AA C C1 122.86(18) . .
C C0AA Ir0A 114.30(14) . .
C7AA C0AA Ir0A 128.60(15) . .
C7AA C0AA C 117.08(18) . .
N2AA C1 C 113.62(17) . .
N2AA C1 C3AA 120.18(19) . .
C3AA C1 C 126.20(18) . .
C6 C1BA C4AA 124.2(2) . .
C3 C2 C3 128.3(3) 2_655 .
N2AA C2BA C8AA 121.29(18) . .
O1AA C3 C2 127.0(2) . .
O1AA C3 C6AA 115.41(19) . .
C2 C3 C6AA 117.6(2) . .
C5 C3AA C1 120.11(19) . .
C5AA C4 C9AA 119.71(19) . .
O C4AA C1BA 111.9(2) . .
O0AA C4AA O 123.3(2) . .
O0AA C4AA C1BA 124.8(2) . .
C3AA C5 C8AA 118.23(19) . .
C4 C5AA C 119.66(19) . .
C9AA C7AA C0AA 121.17(19) . .
C2BA C8AA O 117.10(18) . .
C2BA C8AA C5 120.24(19) . .
C5 C8AA O 122.57(19) . .
C4 C9AA C7AA 120.6(2) . .

loop_
_geom_bond_atom_site_label_1
_geom_bond_atom_site_label_2
_geom_bond_distance
_geom_bond_site_symmetry_2
Ir0A O1AA 2.1623(13) .
Ir0A O1AA 2.1624(13) 2_655
Ir0A N2AA 2.0378(17) 2_655
Ir0A N2AA 2.0378(17) .
Ir0A C0AA 1.9990(19) .
Ir0A C0AA 1.9990(19) 2_655
O C4AA 1.366(3) .
O C8AA 1.395(2) .
O0AA C4AA 1.194(3) .
O1AA C3 1.273(3) .
N2AA C1 1.365(3) .
N2AA C2BA 1.344(3) .
C C0AA 1.413(3) .
C C1 1.463(3) .
C C5AA 1.399(3) .
C0AA C7AA 1.403(3) .
C1 C3AA 1.393(3) .
C1BA C4AA 1.480(3) .
C1BA C6 1.306(4) .
C2 C3 1.400(3) 2_655
C2 C3 1.400(3) .
C2BA C8AA 1.375(3) .
C3 C6AA 1.510(3) .
C3AA C5 1.382(3) .
C4 C5AA 1.386(3) .
C4 C9AA 1.392(3) .
C5 C8AA 1.388(3) .
C7AA C9AA 1.395(3) .
